data_7055610
loop_
_publ_author_name
'Smith, Jermaine A.'
'Singh-Wilmot, Marvadeen A.'
'Carter, Korey P.'
'Cahill, Christopher L.'
'Lough, Alan J.'
'Knee, Christopher S.'

_publ_section_title
;
 Eight rare earth metal organic frameworks and coordination polymers from
 2-nitroterephthlate: syntheses, structures, solid-state luminescence and
 an unprecedented topology
;
_journal_issue 9
_journal_name_full 'New J. Chem.'
_journal_page_first 7338
_journal_paper_doi 10.1039/C6NJ00822D
_journal_volume 40
_journal_year 2016
_chemical_formula_sum 'C16 H10 N2 Nd O14'
_chemical_formula_weight 598.50
_space_group_crystal_system triclinic
_space_group_IT_number 2
_space_group_name_Hall '-P 1'
_space_group_name_H-M_alt 'P -1'
_symmetry_cell_setting triclinic
_symmetry_Int_Tables_number 2
_symmetry_space_group_name_Hall '-P 1'
_symmetry_space_group_name_H-M 'P -1'
_atom_sites_solution_hydrogens geom
_audit_creation_method SHELXL-2014
_audit_update_record
;
2015-11-12 deposited with the CCDC.
2016-06-08 downloaded from the CCDC.
;
_cell_angle_alpha 109.997(7)
_cell_angle_beta 95.760(6)
_cell_angle_gamma 110.131(7)
_cell_formula_units_Z 2
_cell_length_a 8.7240(6)
_cell_length_b 11.3159(8)
_cell_length_c 12.3944(9)
_cell_measurement_reflns_used 13569
_cell_measurement_temperature 100(2)
_cell_measurement_theta_max 54.496
_cell_measurement_theta_min 5.132
_cell_volume 1046.07(16)
_computing_cell_refinement 'SAINT, Bruker-AXS'
_computing_data_collection 'APEX, Bruker-AXS'
_computing_data_reduction 'SAINT, Bruker-AXS'
_computing_molecular_graphics 'WINGX (Farrugia, 2012)'
_computing_publication_material 'Crystal Maker (Palmer, 2009)'
_computing_structure_refinement 'SHELXL-2014 (Sheldrick, 2014)'
_computing_structure_solution 'SIR92 (Gualardi, 1994)'
_diffrn_ambient_temperature 100(2)
_diffrn_measured_fraction_theta_full 1.000
_diffrn_measured_fraction_theta_max 0.997
_diffrn_measurement_device_type 'Bruker APEX II CCD'
_diffrn_measurement_method 'omega scans'
_diffrn_radiation_probe x-ray
_diffrn_radiation_type MoK\a
_diffrn_radiation_wavelength 0.71073
_diffrn_reflns_av_R_equivalents 0.0306
_diffrn_reflns_av_unetI/netI 0.0346
_diffrn_reflns_Laue_measured_fraction_full 1.000
_diffrn_reflns_Laue_measured_fraction_max 0.997
_diffrn_reflns_limit_h_max 11
_diffrn_reflns_limit_h_min -11
_diffrn_reflns_limit_k_max 14
_diffrn_reflns_limit_k_min -14
_diffrn_reflns_limit_l_max 15
_diffrn_reflns_limit_l_min -15
_diffrn_reflns_number 13569
_diffrn_reflns_point_group_measured_fraction_full 1.000
_diffrn_reflns_point_group_measured_fraction_max 0.997
_diffrn_reflns_theta_full 25.500
_diffrn_reflns_theta_max 27.256
_diffrn_reflns_theta_min 1.804
_diffrn_source 'fine-focus sealed tube'
_exptl_absorpt_coefficient_mu 2.559
_exptl_absorpt_correction_T_max 0.7455
_exptl_absorpt_correction_T_min 0.6525
_exptl_absorpt_correction_type empirical
_exptl_absorpt_process_details 'SADABS, (Sheldrick, 2015)'
_exptl_crystal_colour Colorless
_exptl_crystal_density_diffrn 1.900
_exptl_crystal_description Plate
_exptl_crystal_F_000 584
_exptl_crystal_size_max 0.22
_exptl_crystal_size_mid 0.16
_exptl_crystal_size_min 0.12
_refine_diff_density_max 3.891
_refine_diff_density_min -1.562
_refine_diff_density_rms 0.267
_refine_ls_extinction_method none
_refine_ls_goodness_of_fit_ref 1.093
_refine_ls_hydrogen_treatment constr
_refine_ls_matrix_type full
_refine_ls_number_parameters 298
_refine_ls_number_reflns 4673
_refine_ls_number_restraints 0
_refine_ls_restrained_S_all 1.093
_refine_ls_R_factor_all 0.0517
_refine_ls_R_factor_gt 0.0492
_refine_ls_shift/su_max 0.000
_refine_ls_shift/su_mean 0.000
_refine_ls_structure_factor_coef Fsqd
_refine_ls_weighting_details 'w=1/[\s^2^(Fo^2^)+(0.0777P)^2^+13.0691P] where P=(Fo^2^+2Fc^2^)/3'
_refine_ls_weighting_scheme calc
_refine_ls_wR_factor_gt 0.1404
_refine_ls_wR_factor_ref 0.1426
_reflns_Friedel_coverage 0.000
_reflns_number_gt 4393
_reflns_number_total 4673
_reflns_threshold_expression 'I > 2\s(I)'
_cod_data_source_file c6nj00822d2.cif
_cod_data_source_block Compound_1
_cod_depositor_comments 'Adding full bibliography for 7055606--7055611.cif.'
_cod_original_cell_volume 1046.07(14)
_cod_database_code 7055610
_shelx_space_group_comment
;
The symmetry employed for this shelxl refinement is uniquely defined
by the following loop, which should always be used as a source of
symmetry information in preference to the above space-group names.
They are only intended as comments.
;
_shelxl_version_number 2014-1

loop_
_space_group_symop_operation_xyz
'x, y, z'
'-x, -y, -z'

loop_
_atom_site_label
_atom_site_type_symbol
_atom_site_fract_x
_atom_site_fract_y
_atom_site_fract_z
_atom_site_U_iso_or_equiv
_atom_site_adp_type
_atom_site_occupancy
_atom_site_site_symmetry_order
_atom_site_calc_flag
_atom_site_refinement_flags_posn
_atom_site_refinement_flags_adp
Nd1 Nd 0.23162(4) 0.07357(3) 0.60515(3) 0.00785(13) Uani 1 1 d . .
O3 O 0.3730(6) 0.3356(5) 0.6768(4) 0.0155(9) Uani 1 1 d . .
C2 C -0.1677(8) -0.3037(7) 0.5994(6) 0.0144(13) Uani 1 1 d . .
C5 C 0.5943(8) 0.4583(6) 0.6064(6) 0.0111(11) Uani 1 1 d . .
C1 C -0.0332(8) -0.1749(7) 0.6003(6) 0.0156(13) Uani 1 1 d . .
C6 C 0.6186(9) 0.5878(7) 0.6864(7) 0.0183(14) Uani 1 1 d . .
H6 H 0.5554 0.5962 0.7425 0.022 Uiso 1 1 calc R U
C3 C -0.1987(9) -0.4355(7) 0.5171(6) 0.0177(13) Uani 1 1 d . .
C8 C 0.4722(8) 0.3294(6) 0.6093(6) 0.0111(11) Uani 1 1 d . .
O2 O 0.0705(5) 0.1218(4) 0.4673(4) 0.0116(8) Uani 1 1 d . .
O8 O 0.2115(6) -0.0828(5) 0.4024(4) 0.0163(9) Uani 1 1 d . .
C13 C 0.2311(8) -0.4263(7) 0.0276(6) 0.0160(13) Uani 1 1 d . .
O4 O 0.4693(6) 0.2153(5) 0.5437(4) 0.0159(9) Uani 1 1 d . .
O7 O 0.0506(5) 0.1655(5) 0.7103(4) 0.0129(9) Uani 1 1 d . .
C10 C 0.1440(8) -0.2497(6) 0.2078(6) 0.0130(12) Uani 1 1 d . .
C14 C 0.2202(14) -0.4431(11) 0.1312(7) 0.039(2) Uani 1 1 d . .
H14 H 0.2397 -0.5146 0.1421 0.046 Uiso 1 1 calc R U
O1 O 0.1077(7) -0.1232(6) 0.6691(6) 0.0390(17) Uani 1 1 d . .
C7 C -0.2623(9) -0.2944(7) 0.6828(7) 0.0210(14) Uani 1 1 d . .
H7 H -0.2463 -0.2082 0.7375 0.025 Uiso 1 1 calc R U
O9 O 0.3159(7) -0.6104(6) -0.0467(5) 0.0255(12) Uani 1 1 d . .
C16 C 0.2840(8) -0.5204(7) -0.0627(6) 0.0166(13) Uani 1 1 d . .
N1 N -0.1016(11) -0.4544(9) 0.4269(8) 0.0415(19) Uani 1 1 d . .
O10 O 0.2949(7) -0.4943(6) -0.1581(5) 0.0256(12) Uani 1 1 d . .
O6 O -0.1391(11) -0.5721(8) 0.3501(8) 0.057(2) Uani 1 1 d . .
OW2 O 0.3776(7) 0.1725(5) 0.8142(4) 0.0221(11) Uani 1 1 d . .
OW1 O 0.4493(7) -0.0178(6) 0.6229(5) 0.0267(12) Uani 1 1 d . .
C4 C 0.6863(8) 0.4465(7) 0.5199(6) 0.0143(12) Uani 1 1 d . .
H4 H 0.6702 0.3604 0.4651 0.017 Uiso 1 1 calc R U
C9 C 0.0977(8) -0.1566(6) 0.3080(5) 0.0114(11) Uani 1 1 d . .
O11 O 0.1183(17) -0.0317(10) 0.1522(10) 0.087(4) Uani 1 1 d . .
C11 C 0.1498(15) -0.2387(9) 0.1016(8) 0.040(2) Uani 1 1 d . .
O12 O 0.000(3) -0.1785(17) -0.0319(10) 0.178(10) Uani 1 1 d . .
C12 C 0.1930(15) -0.3249(9) 0.0112(8) 0.041(2) Uani 1 1 d . .
H12 H 0.1959 -0.3138 -0.0597 0.049 Uiso 1 1 calc R U
C15 C 0.1799(15) -0.3526(11) 0.2206(8) 0.041(2) Uani 1 1 d . .
H15 H 0.1775 -0.3632 0.2917 0.049 Uiso 1 1 calc R U
O5 O 0.0235(11) -0.3511(8) 0.4256(10) 0.073(3) Uani 1 1 d . .
N2 N 0.082(2) -0.1458(12) 0.0698(10) 0.081(4) Uani 1 1 d . .

loop_
_atom_site_aniso_label
_atom_site_aniso_U_11
_atom_site_aniso_U_22
_atom_site_aniso_U_33
_atom_site_aniso_U_23
_atom_site_aniso_U_13
_atom_site_aniso_U_12
Nd1 0.00664(18) 0.00677(18) 0.01073(18) 0.00390(13) 0.00462(12) 0.00236(12)
O3 0.016(2) 0.010(2) 0.017(2) 0.0036(18) 0.0087(18) 0.0030(18)
C2 0.009(3) 0.014(3) 0.023(3) 0.013(3) 0.003(2) 0.002(2)
C5 0.009(3) 0.012(3) 0.013(3) 0.006(2) 0.003(2) 0.004(2)
C1 0.010(3) 0.013(3) 0.025(3) 0.013(3) 0.005(3) 0.001(2)
C6 0.016(3) 0.013(3) 0.026(4) 0.009(3) 0.011(3) 0.003(3)
C3 0.014(3) 0.017(3) 0.023(3) 0.013(3) 0.005(3) 0.003(3)
C8 0.009(3) 0.011(3) 0.013(3) 0.007(2) 0.002(2) 0.001(2)
O2 0.010(2) 0.010(2) 0.015(2) 0.0063(17) 0.0038(17) 0.0028(17)
O8 0.013(2) 0.017(2) 0.013(2) -0.0007(18) 0.0018(17) 0.0064(18)
C13 0.013(3) 0.014(3) 0.016(3) 0.001(3) 0.004(2) 0.004(2)
O4 0.016(2) 0.011(2) 0.022(2) 0.0069(19) 0.0112(19) 0.0037(18)
O7 0.008(2) 0.013(2) 0.015(2) 0.0030(17) 0.0030(17) 0.0035(17)
C10 0.007(3) 0.012(3) 0.013(3) -0.001(2) 0.002(2) 0.002(2)
C14 0.073(7) 0.055(6) 0.020(4) 0.020(4) 0.023(4) 0.055(6)
O1 0.018(3) 0.034(3) 0.059(4) 0.038(3) -0.012(3) -0.009(2)
C7 0.019(3) 0.011(3) 0.031(4) 0.010(3) 0.006(3) 0.004(3)
O9 0.032(3) 0.025(3) 0.018(3) 0.003(2) 0.006(2) 0.017(2)
C16 0.012(3) 0.019(3) 0.013(3) 0.001(3) 0.003(2) 0.005(3)
N1 0.042(5) 0.041(5) 0.058(5) 0.034(4) 0.023(4) 0.019(4)
O10 0.034(3) 0.022(3) 0.022(3) 0.006(2) 0.015(2) 0.014(2)
O6 0.071(6) 0.048(5) 0.055(5) 0.022(4) 0.030(4) 0.022(4)
OW2 0.028(3) 0.022(3) 0.016(2) 0.006(2) 0.000(2) 0.014(2)
OW1 0.025(3) 0.035(3) 0.026(3) 0.009(2) 0.005(2) 0.022(2)
C4 0.011(3) 0.015(3) 0.020(3) 0.011(3) 0.007(2) 0.004(2)
C9 0.013(3) 0.011(3) 0.011(3) 0.004(2) 0.006(2) 0.006(2)
O11 0.158(11) 0.064(6) 0.091(7) 0.053(6) 0.082(8) 0.069(7)
C11 0.084(8) 0.030(4) 0.038(5) 0.026(4) 0.044(5) 0.038(5)
O12 0.42(3) 0.151(13) 0.049(7) 0.051(8) 0.053(12) 0.199(19)
C12 0.083(8) 0.029(4) 0.035(5) 0.022(4) 0.043(5) 0.035(5)
C15 0.077(7) 0.061(6) 0.022(4) 0.026(4) 0.027(4) 0.058(6)
O5 0.059(5) 0.027(4) 0.125(9) 0.030(5) -0.002(5) 0.016(4)
N2 0.173(14) 0.066(7) 0.056(7) 0.040(6) 0.069(8) 0.081(9)

loop_
_atom_type_symbol
_atom_type_description
_atom_type_scat_dispersion_real
_atom_type_scat_dispersion_imag
_atom_type_scat_source
C C 0.0033 0.0016 'International Tables Vol C Tables 4.2.6.8 and 6.1.1.4'
H H 0.0000 0.0000 'International Tables Vol C Tables 4.2.6.8 and 6.1.1.4'
N N 0.0061 0.0033 'International Tables Vol C Tables 4.2.6.8 and 6.1.1.4'
O O 0.0106 0.0060 'International Tables Vol C Tables 4.2.6.8 and 6.1.1.4'
Nd Nd -0.1943 3.0179 'International Tables Vol C Tables 4.2.6.8 and 6.1.1.4'

loop_
_geom_angle_atom_site_label_1
_geom_angle_atom_site_label_2
_geom_angle_atom_site_label_3
_geom_angle
_geom_angle_site_symmetry_1
_geom_angle_site_symmetry_3
O2 Nd1 O7 73.84(15) . .
O2 Nd1 OW2 140.24(16) . .
O7 Nd1 OW2 75.28(16) . .
O2 Nd1 O8 72.53(15) . .
O7 Nd1 O8 137.48(15) . .
OW2 Nd1 O8 145.37(16) . .
O2 Nd1 OW1 142.30(17) . .
O7 Nd1 OW1 143.86(17) . .
OW2 Nd1 OW1 72.07(18) . .
O8 Nd1 OW1 73.30(17) . .
O2 Nd1 O4 80.78(15) . .
O7 Nd1 O4 122.82(15) . .
OW2 Nd1 O4 95.72(18) . .
O8 Nd1 O4 76.05(16) . .
OW1 Nd1 O4 75.96(18) . .
O2 Nd1 O1 123.97(16) . .
O7 Nd1 O1 84.6(2) . .
OW2 Nd1 O1 76.72(19) . .
O8 Nd1 O1 93.2(2) . .
OW1 Nd1 O1 73.3(2) . .
O4 Nd1 O1 149.17(19) . .
O2 Nd1 O3 76.28(15) . .
O7 Nd1 O3 73.10(15) . .
OW2 Nd1 O3 71.21(17) . .
O8 Nd1 O3 121.90(16) . .
OW1 Nd1 O3 109.62(18) . .
O4 Nd1 O3 51.22(15) . .
O1 Nd1 O3 144.6(2) . .
O2 Nd1 O2 73.87(16) . 2_556
O7 Nd1 O2 72.13(14) . 2_556
OW2 Nd1 O2 118.85(17) . 2_556
O8 Nd1 O2 74.11(15) . 2_556
OW1 Nd1 O2 111.15(17) . 2_556
O4 Nd1 O2 145.38(15) . 2_556
O1 Nd1 O2 50.23(16) . 2_556
O3 Nd1 O2 139.07(14) . 2_556
O2 Nd1 C8 76.93(16) . .
O7 Nd1 C8 98.05(17) . .
OW2 Nd1 C8 83.28(18) . .
O8 Nd1 C8 98.91(17) . .
OW1 Nd1 C8 93.15(19) . .
O4 Nd1 C8 25.49(17) . .
O1 Nd1 C8 158.46(18) . .
O3 Nd1 C8 25.73(17) . .
O2 Nd1 C8 150.75(15) 2_556 .
O2 Nd1 C1 99.26(17) . .
O7 Nd1 C1 77.76(17) . .
OW2 Nd1 C1 98.02(19) . .
O8 Nd1 C1 82.75(18) . .
OW1 Nd1 C1 91.77(19) . .
O4 Nd1 C1 157.78(18) . .
O1 Nd1 C1 24.82(18) . .
O3 Nd1 C1 150.63(17) . .
O2 Nd1 C1 25.42(16) 2_556 .
C8 Nd1 C1 175.08(17) . .
O2 Nd1 Nd1 38.51(10) . 2_556
O7 Nd1 Nd1 68.50(11) . 2_556
OW2 Nd1 Nd1 140.88(13) . 2_556
O8 Nd1 Nd1 69.00(11) . 2_556
OW1 Nd1 Nd1 135.28(13) . 2_556
O4 Nd1 Nd1 115.91(12) . 2_556
O1 Nd1 Nd1 85.53(12) . 2_556
O3 Nd1 Nd1 110.29(11) . 2_556
O2 Nd1 Nd1 35.36(10) 2_556 2_556
C8 Nd1 Nd1 115.42(12) . 2_556
C1 Nd1 Nd1 60.76(13) . 2_556
C8 O3 Nd1 92.8(4) . .
C7 C2 C3 117.4(6) . .
C7 C2 C1 120.5(6) . .
C3 C2 C1 122.0(6) . .
C6 C5 C4 119.5(6) . .
C6 C5 C8 122.1(6) . .
C4 C5 C8 118.4(6) . .
O1 C1 O2 122.0(6) . 2_556
O1 C1 C2 119.3(6) . .
O2 C1 C2 118.7(6) 2_556 .
O1 C1 Nd1 59.6(4) . .
O2 C1 Nd1 62.5(3) 2_556 .
C2 C1 Nd1 178.9(5) . .
C5 C6 C7 120.2(6) . 1_665
C4 C3 C2 122.5(6) 1_445 .
C4 C3 N1 116.6(7) 1_445 .
C2 C3 N1 120.8(6) . .
O4 C8 O3 120.7(6) . .
O4 C8 C5 119.2(6) . .
O3 C8 C5 120.1(6) . .
O4 C8 Nd1 59.2(3) . .
O3 C8 Nd1 61.5(3) . .
C5 C8 Nd1 177.8(4) . .
C1 O2 Nd1 161.5(4) 2_556 .
C1 O2 Nd1 92.1(4) 2_556 2_556
Nd1 O2 Nd1 106.13(16) . 2_556
C9 O8 Nd1 136.0(4) . .
C14 C13 C12 119.0(7) . .
C14 C13 C16 118.0(7) . .
C12 C13 C16 123.1(7) . .
C8 O4 Nd1 95.3(4) . .
C9 O7 Nd1 139.4(4) 2_556 .
C15 C10 C11 116.2(7) . .
C15 C10 C9 119.7(6) . .
C11 C10 C9 124.0(6) . .
C13 C14 C15 119.8(8) . .
C1 O1 Nd1 95.6(4) . .
C2 C7 C6 121.2(7) . 1_445
O9 C16 O10 124.4(6) . .
O9 C16 C13 122.0(6) . .
O10 C16 C13 113.6(6) . .
O6 N1 O5 119.0(9) . .
O6 N1 C3 119.4(8) . .
O5 N1 C3 121.5(9) . .
C3 C4 C5 119.1(6) 1_665 .
O7 C9 O8 127.0(6) 2_556 .
O7 C9 C10 117.0(5) 2_556 .
O8 C9 C10 115.9(5) . .
C10 C11 C12 123.0(8) . .
C10 C11 N2 120.2(7) . .
C12 C11 N2 116.1(8) . .
C13 C12 C11 119.4(8) . .
C10 C15 C14 122.5(8) . .
O11 N2 O12 122.4(12) . .
O11 N2 C11 114.9(12) . .
O12 N2 C11 122.6(11) . .

loop_
_geom_bond_atom_site_label_1
_geom_bond_atom_site_label_2
_geom_bond_distance
_geom_bond_site_symmetry_2
Nd1 O2 2.424(4) .
Nd1 O7 2.427(4) .
Nd1 OW2 2.442(5) .
Nd1 O8 2.476(5) .
Nd1 OW1 2.479(5) .
Nd1 O4 2.513(5) .
Nd1 O1 2.545(5) .
Nd1 O3 2.562(5) .
Nd1 O2 2.607(4) 2_556
Nd1 C8 2.912(6) .
Nd1 C1 2.938(6) .
O3 C8 1.266(8) .
C2 C7 1.385(10) .
C2 C3 1.402(10) .
C2 C1 1.520(8) .
C5 C6 1.387(9) .
C5 C4 1.400(9) .
C5 C8 1.496(8) .
C1 O1 1.239(9) .
C1 O2 1.262(8) 2_556
C6 C7 1.398(9) 1_665
C3 C4 1.381(9) 1_445
C3 N1 1.471(11) .
C8 O4 1.259(8) .
O2 C1 1.262(8) 2_556
O2 Nd1 2.607(4) 2_556
O8 C9 1.257(8) .
C13 C14 1.369(11) .
C13 C12 1.370(11) .
C13 C16 1.491(9) .
O7 C9 1.254(8) 2_556
C10 C15 1.359(11) .
C10 C11 1.368(11) .
C10 C9 1.521(8) .
C14 C15 1.397(11) .
C7 C6 1.398(9) 1_445
O9 C16 1.215(9) .
C16 O10 1.319(9) .
N1 O6 1.248(12) .
N1 O5 1.303(12) .
C4 C3 1.381(9) 1_665
C9 O7 1.254(8) 2_556
O11 N2 1.249(14) .
C11 C12 1.393(11) .
C11 N2 1.510(14) .
O12 N2 1.246(18) .
